data_1552594
loop_
_publ_author_name
'Zhou, Le'
'He, Qing-Jun'
'Lu, Li-Wei'
'Zhao, Feng'
'Zhang, Yan'
'Huang, Xiao-Xiao'
'Lin, Bin'
'Song, Shao-Jiang'

_publ_section_title
;
 Tripterfordins A-O, Dihydro-\b-agarofuran Sesquiterpenoids from the
 Leaves of <i>Tripterygium wilfordii</i>.
;
_journal_issue 10
_journal_name_full 'Journal of natural products'
_journal_page_first 2696
_journal_page_last 2706
_journal_paper_doi 10.1021/acs.jnatprod.9b00089
_journal_volume 82
_journal_year 2019
_chemical_absolute_configuration ad
_chemical_formula_sum 'C32 H40 O13'
_chemical_formula_weight 632.64
_chemical_name_common HQT58
_space_group_crystal_system orthorhombic
_space_group_IT_number 19
_space_group_name_Hall 'P 2ac 2ab'
_space_group_name_H-M_alt 'P 21 21 21'
_atom_sites_solution_hydrogens geom
_cell_angle_alpha 90
_cell_angle_beta 90
_cell_angle_gamma 90
_cell_formula_units_Z 4
_cell_length_a 12.8834(3)
_cell_length_b 14.4364(4)
_cell_length_c 16.8811(5)
_cell_measurement_reflns_used 9923
_cell_measurement_temperature 170.(2)
_cell_measurement_theta_max 68.26
_cell_measurement_theta_min 3.43
_cell_volume 3139.71(15)
_computing_molecular_graphics 'shelXle (C.B. Huebschle, rev 924)'
_computing_structure_refinement 'SHELXL-2018/3 (Sheldrick, 2018)'
_computing_structure_solution 'SHELXT 2014/5 (Sheldrick, 2014)'
_diffrn_ambient_temperature 170.(2)
_diffrn_measured_fraction_theta_full 0.998
_diffrn_measured_fraction_theta_max 0.998
_diffrn_measurement_device_type 'Bruker D8 VENTRUE PHOTON II'
_diffrn_radiation_monochromator multi-layer
_diffrn_radiation_type 'Cu K\a'
_diffrn_radiation_wavelength 1.54178
_diffrn_reflns_av_R_equivalents 0.0316
_diffrn_reflns_av_unetI/netI 0.0263
_diffrn_reflns_limit_h_max 15
_diffrn_reflns_limit_h_min -15
_diffrn_reflns_limit_k_max 16
_diffrn_reflns_limit_k_min -17
_diffrn_reflns_limit_l_max 20
_diffrn_reflns_limit_l_min -20
_diffrn_reflns_number 22258
_diffrn_reflns_theta_full 68.31
_diffrn_reflns_theta_max 68.31
_diffrn_reflns_theta_min 4.03
_diffrn_source 'Incoatec Ius 3.0'
_diffrn_source_type Microfocus
_exptl_absorpt_coefficient_mu 0.873
_exptl_absorpt_process_details
;
;
_exptl_crystal_colour colourless
_exptl_crystal_density_diffrn 1.338
_exptl_crystal_density_method 'not measured'
_exptl_crystal_description block
_exptl_crystal_F_000 1344
_exptl_crystal_size_max 0.200
_exptl_crystal_size_mid 0.200
_exptl_crystal_size_min 0.200
_refine_diff_density_max 0.218
_refine_diff_density_min -0.166
_refine_ls_abs_structure_details
;

Flack x determined using 2424 quotients [(I+)-(I-)]/[(I+)+(I-)]
(Parsons, Flack and Wagner, Acta Cryst. B69 (2013) 249-259).
;
_refine_ls_abs_structure_Flack 0.02(3)
_refine_ls_extinction_coef 0.0038(2)
_refine_ls_extinction_method 'SHELXL-2018/3 (Sheldrick 2018)'
_refine_ls_goodness_of_fit_ref 1.041
_refine_ls_hydrogen_treatment constr
_refine_ls_matrix_type full
_refine_ls_number_parameters 416
_refine_ls_number_reflns 5736
_refine_ls_number_restraints 0
_refine_ls_restrained_S_all 1.041
_refine_ls_R_factor_all 0.0278
_refine_ls_R_factor_gt 0.0274
_refine_ls_shift/su_max 0.000
_refine_ls_shift/su_mean 0.000
_refine_ls_structure_factor_coef Fsqd
_refine_ls_weighting_details 'w=1/[\s^2^(Fo^2^)+(0.0370P)^2^+0.5366P] where P=(Fo^2^+2Fc^2^)/3'
_refine_ls_weighting_scheme calc
_refine_ls_wR_factor_gt 0.0687
_refine_ls_wR_factor_ref 0.0691
_reflns_number_gt 5651
_reflns_number_total 5736
_reflns_threshold_expression 'I > 2\s(I)'
_cod_data_source_file 1.cif
_cod_data_source_block HQJ58
_cod_database_code 1552594

loop_
_space_group_symop_operation_xyz
'x, y, z'
'x+1/2, -y+1/2, -z'
'-x, y+1/2, -z+1/2'
'-x+1/2, -y, z+1/2'

loop_
_atom_site_type_symbol
_atom_site_label
_atom_site_fract_x
_atom_site_fract_y
_atom_site_fract_z
_atom_site_U_iso_or_equiv
_atom_site_adp_type
_atom_site_calc_flag
_atom_site_refinement_flags_adp
_atom_site_refinement_flags_posn
_atom_site_occupancy
O O1 0.67361(9) 0.62679(8) 0.69503(7) 0.0214(3) Uani d . . 1
O O2 0.89484(10) 0.46563(9) 0.48614(8) 0.0285(3) Uani d . . 1
O O3 0.45366(10) 0.59683(9) 0.68995(7) 0.0241(3) Uani d . . 1
O O4 0.47698(14) 0.66840(11) 0.80678(9) 0.0414(4) Uani d . . 1
O O5 0.45910(11) 0.31137(9) 0.58826(8) 0.0280(3) Uani d . . 1
H H5A 0.492598 0.280427 0.621768 0.042 Uiso calc U R 1
O O6 0.65935(9) 0.36347(8) 0.61048(7) 0.0209(3) Uani d . . 1
O O7 0.77440(9) 0.62770(8) 0.53478(7) 0.0216(3) Uani d . . 1
O O8 0.90720(11) 0.63957(11) 0.62070(9) 0.0364(3) Uani d . . 1
O O9 0.58345(9) 0.60522(8) 0.45907(7) 0.0223(3) Uani d . . 1
O O10 0.62180(12) 0.75763(10) 0.45246(10) 0.0376(3) Uani d . . 1
O O11 0.91387(14) 0.57597(12) 0.39242(10) 0.0454(4) Uani d . . 1
O O12 0.55516(12) 0.32400(9) 0.44846(8) 0.0322(3) Uani d . . 1
H H12A 0.518286 0.302279 0.485047 0.048 Uiso calc U R 1
O O13 0.75991(14) 0.55792(11) 0.79532(9) 0.0440(4) Uani d . . 1
C C1 0.9250(2) 1.05247(16) 0.75990(16) 0.0455(6) Uani d . . 1
H H1 0.961903 1.109199 0.764418 0.055 Uiso calc U R 1
C C2 0.8629(2) 1.03555(16) 0.69464(17) 0.0520(6) Uani d . . 1
H H38 0.857435 1.080511 0.653761 0.062 Uiso calc U R 1
C C3 0.80845(19) 0.95280(16) 0.68895(15) 0.0441(6) Uani d . . 1
H H37 0.764477 0.942501 0.644639 0.053 Uiso calc U R 1
C C4 0.81705(14) 0.88489(14) 0.74668(12) 0.0299(4) Uani d . . 1
C C5 0.76512(15) 0.79509(14) 0.73521(12) 0.0293(4) Uani d . . 1
H H36 0.712374 0.79215 0.695966 0.035 Uiso calc U R 1
C C6 0.78553(16) 0.71792(14) 0.77487(11) 0.0296(4) Uani d . . 1
H H35 0.833512 0.72191 0.817469 0.036 Uiso calc U R 1
C C7 0.73979(15) 0.62662(13) 0.75815(10) 0.0271(4) Uani d . . 1
C C8 0.63149(13) 0.53756(11) 0.67354(9) 0.0189(3) Uani d . . 1
H H34 0.678997 0.489498 0.696014 0.023 Uiso calc U R 1
C C9 0.63497(13) 0.52730(11) 0.58218(9) 0.0176(3) Uani d . . 1
C C10 0.75190(13) 0.53315(11) 0.55641(9) 0.0192(3) Uani d . . 1
H H19 0.796622 0.515338 0.602373 0.023 Uiso calc U R 1
C C11 0.78241(14) 0.47447(12) 0.48464(10) 0.0232(4) Uani d . . 1
H H20 0.762003 0.50841 0.435402 0.028 Uiso calc U R 1
C C12 0.95072(17) 0.52214(14) 0.43857(12) 0.0336(4) Uani d . . 1
C C13 1.06439(19) 0.5090(2) 0.45175(17) 0.0501(6) Uani d . . 1
H H2 1.099824 0.504731 0.400514 0.075 Uiso calc U R 1
H H22 1.075968 0.451873 0.481831 0.075 Uiso calc U R 1
H H21 1.09197 0.561803 0.481564 0.075 Uiso calc U R 1
C C14 0.88007(17) 0.90280(15) 0.81248(13) 0.0361(5) Uani d . . 1
H H4 0.886608 0.857678 0.853138 0.043 Uiso calc U R 1
C C15 0.93278(19) 0.98582(16) 0.81852(14) 0.0416(5) Uani d . . 1
H H3 0.974998 0.997342 0.863593 0.05 Uiso calc U R 1
C C16 0.52565(14) 0.52315(12) 0.71158(10) 0.0215(4) Uani d . . 1
H H33 0.534386 0.523386 0.770437 0.026 Uiso calc U R 1
C C17 0.43527(15) 0.66411(13) 0.74320(11) 0.0276(4) Uani d . . 1
C C18 0.35653(19) 0.73072(16) 0.71172(14) 0.0407(5) Uani d . . 1
H H6 0.330523 0.76944 0.755082 0.061 Uiso calc U R 1
H H7 0.298743 0.696263 0.688129 0.061 Uiso calc U R 1
H H5 0.388721 0.770121 0.671332 0.061 Uiso calc U R 1
C C19 0.47912(14) 0.43059(12) 0.68700(11) 0.0238(4) Uani d . . 1
H H32 0.405841 0.429032 0.704616 0.029 Uiso calc U R 1
H H31 0.516342 0.380796 0.715622 0.029 Uiso calc U R 1
C C20 0.48221(14) 0.40848(12) 0.59808(10) 0.0225(4) Uani d . . 1
C C21 0.59379(13) 0.42619(11) 0.56543(10) 0.0190(3) Uani d . . 1
C C22 0.74029(15) 0.32237(12) 0.56071(11) 0.0255(4) Uani d . . 1
C C23 0.84201(15) 0.32705(14) 0.60654(12) 0.0317(4) Uani d . . 1
H H9 0.854688 0.39099 0.623477 0.048 Uiso calc U R 1
H H8 0.899052 0.306365 0.572454 0.048 Uiso calc U R 1
H H10 0.837732 0.286813 0.653185 0.048 Uiso calc U R 1
C C24 0.73152(15) 0.37900(12) 0.48356(10) 0.0249(4) Uani d . . 1
H H23 0.75551 0.342 0.436943 0.03 Uiso calc U R 1
C C25 0.85277(13) 0.67288(12) 0.57063(11) 0.0238(4) Uani d . . 1
C C26 0.86114(17) 0.76832(14) 0.53715(14) 0.0359(5) Uani d . . 1
H H12 0.89283 0.809486 0.576477 0.054 Uiso calc U R 1
H H11 0.791758 0.791209 0.52363 0.054 Uiso calc U R 1
H H13 0.904345 0.766918 0.489387 0.054 Uiso calc U R 1
C C27 0.57472(13) 0.60782(12) 0.54415(10) 0.0200(3) Uani d . . 1
H H14 0.500669 0.603774 0.55942 0.024 Uiso calc U R 1
H H15 0.602393 0.667401 0.564081 0.024 Uiso calc U R 1
C C28 0.60760(14) 0.68492(14) 0.42057(12) 0.0283(4) Uani d . . 1
C C29 0.61178(19) 0.66663(19) 0.33315(13) 0.0440(5) Uani d . . 1
H H18 0.617519 0.72553 0.304622 0.066 Uiso calc U R 1
H H17 0.548341 0.634533 0.316625 0.066 Uiso calc U R 1
H H16 0.672195 0.627872 0.321088 0.066 Uiso calc U R 1
C C30 0.61457(14) 0.39988(12) 0.47797(10) 0.0234(4) Uani d . . 1
H H24 0.603351 0.455311 0.443497 0.028 Uiso calc U R 1
C C31 0.71502(19) 0.22005(13) 0.54673(13) 0.0355(5) Uani d . . 1
H H25 0.70741 0.188553 0.59783 0.053 Uiso calc U R 1
H H27 0.771399 0.191141 0.516606 0.053 Uiso calc U R 1
H H26 0.650084 0.214958 0.516817 0.053 Uiso calc U R 1
C C32 0.39487(15) 0.45657(14) 0.55228(12) 0.0303(4) Uani d . . 1
H H30 0.409712 0.453878 0.495389 0.045 Uiso calc U R 1
H H28 0.390084 0.521419 0.569053 0.045 Uiso calc U R 1
H H29 0.328921 0.425187 0.563089 0.045 Uiso calc U R 1

loop_
_atom_site_aniso_label
_atom_site_aniso_U_11
_atom_site_aniso_U_22
_atom_site_aniso_U_33
_atom_site_aniso_U_12
_atom_site_aniso_U_13
_atom_site_aniso_U_23
O1 0.0247(6) 0.0192(6) 0.0203(6) -0.0019(5) -0.0023(5) -0.0041(5)
O2 0.0272(6) 0.0299(7) 0.0285(6) 0.0020(5) 0.0094(5) 0.0006(6)
O3 0.0252(6) 0.0227(6) 0.0244(6) 0.0029(5) 0.0028(5) -0.0041(5)
O4 0.0606(10) 0.0348(8) 0.0290(7) 0.0127(7) -0.0034(7) -0.0109(6)
O5 0.0336(7) 0.0190(6) 0.0315(7) -0.0082(5) 0.0004(6) -0.0022(5)
O6 0.0271(6) 0.0167(5) 0.0188(5) 0.0038(5) 0.0035(5) 0.0005(5)
O7 0.0231(6) 0.0183(6) 0.0234(6) -0.0036(5) -0.0019(5) 0.0029(5)
O8 0.0276(7) 0.0389(8) 0.0426(8) -0.0032(6) -0.0122(6) 0.0032(7)
O9 0.0257(6) 0.0221(6) 0.0190(6) -0.0007(5) -0.0018(5) 0.0034(5)
O10 0.0406(8) 0.0256(7) 0.0465(9) -0.0064(6) -0.0097(7) 0.0116(6)
O11 0.0504(9) 0.0450(9) 0.0407(9) -0.0102(8) 0.0136(7) 0.0106(8)
O12 0.0457(8) 0.0263(7) 0.0246(6) -0.0130(6) 0.0012(6) -0.0087(6)
O13 0.0621(10) 0.0378(8) 0.0321(7) -0.0140(8) -0.0220(7) 0.0094(6)
C1 0.0503(13) 0.0277(10) 0.0586(14) -0.0078(10) -0.0127(12) -0.0062(10)
C2 0.0694(16) 0.0251(10) 0.0615(15) -0.0010(11) -0.0225(14) 0.0055(11)
C3 0.0479(13) 0.0304(11) 0.0539(13) 0.0040(9) -0.0248(11) -0.0047(10)
C4 0.0260(8) 0.0276(9) 0.0363(10) 0.0004(7) -0.0025(8) -0.0086(8)
C5 0.0251(8) 0.0320(10) 0.0306(9) -0.0017(8) -0.0042(8) -0.0098(8)
C6 0.0325(9) 0.0341(10) 0.0223(9) -0.0093(8) -0.0042(7) -0.0045(8)
C7 0.0313(9) 0.0315(10) 0.0184(8) -0.0047(8) -0.0016(7) -0.0027(8)
C8 0.0230(8) 0.0157(7) 0.0179(8) -0.0009(6) -0.0012(6) -0.0009(6)
C9 0.0204(8) 0.0152(7) 0.0171(8) -0.0017(6) 0.0001(6) -0.0003(6)
C10 0.0216(8) 0.0163(7) 0.0196(7) 0.0005(6) 0.0011(6) 0.0022(7)
C11 0.0270(9) 0.0219(8) 0.0208(8) 0.0006(7) 0.0058(7) 0.0012(7)
C12 0.0388(11) 0.0306(10) 0.0313(10) -0.0056(9) 0.0148(8) -0.0057(9)
C13 0.0353(11) 0.0576(15) 0.0573(15) -0.0059(11) 0.0185(11) -0.0053(13)
C14 0.0411(11) 0.0344(11) 0.0329(10) -0.0097(9) -0.0046(9) -0.0040(9)
C15 0.0441(12) 0.0388(12) 0.0420(12) -0.0107(10) -0.0120(10) -0.0087(10)
C16 0.0254(8) 0.0196(8) 0.0195(8) 0.0018(7) 0.0023(7) -0.0009(6)
C17 0.0315(9) 0.0237(9) 0.0275(10) 0.0004(7) 0.0087(8) -0.0032(7)
C18 0.0457(12) 0.0347(11) 0.0418(12) 0.0136(10) 0.0007(10) -0.0071(9)
C19 0.0248(8) 0.0212(8) 0.0255(9) -0.0043(7) 0.0062(7) -0.0005(7)
C20 0.0249(8) 0.0170(8) 0.0254(9) -0.0038(7) 0.0011(7) -0.0016(7)
C21 0.0238(8) 0.0154(7) 0.0179(8) -0.0014(6) -0.0002(6) 0.0000(6)
C22 0.0328(9) 0.0192(8) 0.0245(8) 0.0043(7) 0.0082(8) -0.0014(7)
C23 0.0317(10) 0.0284(9) 0.0350(10) 0.0100(8) 0.0043(8) 0.0064(8)
C24 0.0354(9) 0.0192(8) 0.0199(8) 0.0002(7) 0.0059(7) -0.0029(7)
C25 0.0169(8) 0.0264(9) 0.0280(9) -0.0021(7) 0.0033(7) -0.0028(7)
C26 0.0328(10) 0.0277(10) 0.0472(12) -0.0105(8) -0.0044(9) 0.0027(9)
C27 0.0234(8) 0.0180(8) 0.0186(8) -0.0007(7) -0.0010(6) 0.0009(6)
C28 0.0203(8) 0.0314(10) 0.0331(10) -0.0009(7) -0.0042(7) 0.0135(8)
C29 0.0459(12) 0.0567(14) 0.0294(10) -0.0056(11) 0.0016(9) 0.0162(10)
C30 0.0331(9) 0.0187(8) 0.0185(8) -0.0055(7) 0.0007(7) -0.0019(7)
C31 0.0524(12) 0.0190(9) 0.0351(11) 0.0053(9) 0.0124(9) -0.0017(8)
C32 0.0269(9) 0.0288(9) 0.0352(10) -0.0044(8) -0.0056(8) -0.0045(8)

loop_
_atom_type_symbol
_atom_type_description
_atom_type_scat_dispersion_real
_atom_type_scat_dispersion_imag
_atom_type_scat_source
C C 0.0181 0.0091 'International Tables Vol C Tables 4.2.6.8 and 6.1.1.4'
H H 0.0000 0.0000 'International Tables Vol C Tables 4.2.6.8 and 6.1.1.4'
O O 0.0492 0.0322 'International Tables Vol C Tables 4.2.6.8 and 6.1.1.4'

loop_
_geom_angle_atom_site_label_1
_geom_angle_atom_site_label_2
_geom_angle_atom_site_label_3
_geom_angle
C7 O1 C8 115.42(13)
C12 O2 C11 117.83(16)
C17 O3 C16 118.15(14)
C20 O5 H5A 109.5
C21 O6 C22 111.47(12)
C25 O7 C10 119.71(13)
C28 O9 C27 118.23(14)
C30 O12 H12A 109.5
C2 C1 C15 119.2(2)
C2 C1 H1 120.4
C15 C1 H1 120.4
C1 C2 C3 119.9(2)
C1 C2 H38 120.0
C3 C2 H38 120.0
C4 C3 C2 121.3(2)
C4 C3 H37 119.4
C2 C3 H37 119.4
C3 C4 C14 118.25(19)
C3 C4 C5 119.61(18)
C14 C4 C5 122.06(19)
C6 C5 C4 125.70(18)
C6 C5 H36 117.2
C4 C5 H36 117.2
C5 C6 C7 125.20(17)
C5 C6 H35 117.4
C7 C6 H35 117.4
O13 C7 O1 122.95(17)
O13 C7 C6 123.56(17)
O1 C7 C6 113.48(16)
O1 C8 C16 110.65(13)
O1 C8 C9 108.93(13)
C16 C8 C9 115.64(14)
O1 C8 H34 107.1
C16 C8 H34 107.1
C9 C8 H34 107.1
C27 C9 C8 109.18(13)
C27 C9 C10 109.14(13)
C8 C9 C10 107.35(13)
C27 C9 C21 117.03(13)
C8 C9 C21 104.88(13)
C10 C9 C21 108.82(13)
O7 C10 C11 105.77(13)
O7 C10 C9 108.29(13)
C11 C10 C9 115.85(14)
O7 C10 H19 108.9
C11 C10 H19 108.9
C9 C10 H19 108.9
O2 C11 C24 110.41(15)
O2 C11 C10 106.90(14)
C24 C11 C10 113.52(14)
O2 C11 H20 108.6
C24 C11 H20 108.6
C10 C11 H20 108.6
O11 C12 O2 124.5(2)
O11 C12 C13 124.6(2)
O2 C12 C13 110.9(2)
C12 C13 H2 109.5
C12 C13 H22 109.5
H2 C13 H22 109.5
C12 C13 H21 109.5
H2 C13 H21 109.5
H22 C13 H21 109.5
C15 C14 C4 120.3(2)
C15 C14 H4 119.9
C4 C14 H4 119.9
C14 C15 C1 121.0(2)
C14 C15 H3 119.5
C1 C15 H3 119.5
O3 C16 C8 111.40(14)
O3 C16 C19 108.77(14)
C8 C16 C19 110.97(14)
O3 C16 H33 108.5
C8 C16 H33 108.5
C19 C16 H33 108.5
O4 C17 O3 123.75(18)
O4 C17 C18 125.98(18)
O3 C17 C18 110.28(17)
C17 C18 H6 109.5
C17 C18 H7 109.5
H6 C18 H7 109.5
C17 C18 H5 109.5
H6 C18 H5 109.5
H7 C18 H5 109.5
C16 C19 C20 116.02(14)
C16 C19 H32 108.3
C20 C19 H32 108.3
C16 C19 H31 108.3
C20 C19 H31 108.3
H32 C19 H31 107.4
O5 C20 C32 103.35(14)
O5 C20 C19 108.00(14)
C32 C20 C19 112.35(16)
O5 C20 C21 107.98(14)
C32 C20 C21 115.10(15)
C19 C20 C21 109.58(14)
O6 C21 C30 104.23(13)
O6 C21 C20 104.39(13)
C30 C21 C20 117.13(14)
O6 C21 C9 106.68(12)
C30 C21 C9 109.86(13)
C20 C21 C9 113.44(13)
O6 C22 C23 107.65(14)
O6 C22 C31 109.15(15)
C23 C22 C31 107.70(16)
O6 C22 C24 102.56(13)
C23 C22 C24 117.93(16)
C31 C22 C24 111.46(16)
C22 C23 H9 109.5
C22 C23 H8 109.5
H9 C23 H8 109.5
C22 C23 H10 109.5
H9 C23 H10 109.5
H8 C23 H10 109.5
C11 C24 C30 104.14(14)
C11 C24 C22 115.93(15)
C30 C24 C22 103.13(14)
C11 C24 H23 111.0
C30 C24 H23 111.0
C22 C24 H23 111.0
O8 C25 O7 124.15(17)
O8 C25 C26 126.49(17)
O7 C25 C26 109.35(16)
C25 C26 H12 109.5
C25 C26 H11 109.5
H12 C26 H11 109.5
C25 C26 H13 109.5
H12 C26 H13 109.5
H11 C26 H13 109.5
O9 C27 C9 110.91(13)
O9 C27 H14 109.5
C9 C27 H14 109.5
O9 C27 H15 109.5
C9 C27 H15 109.5
H14 C27 H15 108.0
O10 C28 O9 124.36(18)
O10 C28 C29 126.37(19)
O9 C28 C29 109.27(18)
C28 C29 H18 109.5
C28 C29 H17 109.5
H18 C29 H17 109.5
C28 C29 H16 109.5
H18 C29 H16 109.5
H17 C29 H16 109.5
O12 C30 C24 113.34(15)
O12 C30 C21 115.40(14)
C24 C30 C21 99.14(14)
O12 C30 H24 109.5
C24 C30 H24 109.5
C21 C30 H24 109.5
C22 C31 H25 109.5
C22 C31 H27 109.5
H25 C31 H27 109.5
C22 C31 H26 109.5
H25 C31 H26 109.5
H27 C31 H26 109.5
C20 C32 H30 109.5
C20 C32 H28 109.5
H30 C32 H28 109.5
C20 C32 H29 109.5
H30 C32 H29 109.5
H28 C32 H29 109.5

loop_
_geom_bond_atom_site_label_1
_geom_bond_atom_site_label_2
_geom_bond_distance
O1 C7 1.365(2)
O1 C8 1.444(2)
O2 C12 1.352(2)
O2 C11 1.454(2)
O3 C17 1.344(2)
O3 C16 1.458(2)
O4 C17 1.202(3)
O5 C20 1.443(2)
O5 H5A 0.84
O6 C21 1.453(2)
O6 C22 1.465(2)
O7 C25 1.346(2)
O7 C10 1.442(2)
O8 C25 1.199(2)
O9 C28 1.358(2)
O9 C27 1.441(2)
O10 C28 1.194(3)
O11 C12 1.198(3)
O12 C30 1.426(2)
O12 H12A 0.84
O13 C7 1.202(2)
C1 C2 1.384(4)
C1 C15 1.384(4)
C1 H1 0.95
C2 C3 1.388(3)
C2 H38 0.95
C3 C4 1.387(3)
C3 H37 0.95
C4 C14 1.400(3)
C4 C5 1.472(3)
C5 C6 1.326(3)
C5 H36 0.95
C6 C7 1.471(3)
C6 H35 0.95
C8 C16 1.521(2)
C8 C9 1.550(2)
C8 H34 1.0
C9 C27 1.538(2)
C9 C10 1.570(2)
C9 C21 1.579(2)
C10 C11 1.530(2)
C10 H19 1.0
C11 C24 1.527(3)
C11 H20 1.0
C12 C13 1.493(3)
C13 H2 0.98
C13 H22 0.98
C13 H21 0.98
C14 C15 1.381(3)
C14 H4 0.95
C15 H3 0.95
C16 C19 1.522(2)
C16 H33 1.0
C17 C18 1.495(3)
C18 H6 0.98
C18 H7 0.98
C18 H5 0.98
C19 C20 1.535(2)
C19 H32 0.99
C19 H31 0.99
C20 C32 1.532(3)
C20 C21 1.561(2)
C21 C30 1.548(2)
C22 C23 1.523(3)
C22 C31 1.531(3)
C22 C24 1.542(2)
C23 H9 0.98
C23 H8 0.98
C23 H10 0.98
C24 C30 1.540(3)
C24 H23 1.0
C25 C26 1.493(3)
C26 H12 0.98
C26 H11 0.98
C26 H13 0.98
C27 H14 0.99
C27 H15 0.99
C28 C29 1.500(3)
C29 H18 0.98
C29 H17 0.98
C29 H16 0.98
C30 H24 1.0
C31 H25 0.98
C31 H27 0.98
C31 H26 0.98
C32 H30 0.98
C32 H28 0.98
C32 H29 0.98

loop_
_geom_hbond_atom_site_label_D
_geom_hbond_atom_site_label_H
_geom_hbond_atom_site_label_A
_geom_hbond_site_symmetry_A
_geom_hbond_distance_DH
_geom_hbond_distance_HA
_geom_hbond_distance_DA
_geom_hbond_angle_DHA
O5 H5A O4 3_646 0.84 2.06 2.842(2) 155.7
O12 H12A O5 . 0.84 1.91 2.6712(19) 150.8
C11 H20 O13 4_664 1.00 2.57 3.276(2) 127.7
C16 H33 O11 4_665 1.00 2.60 3.460(2) 144.6
C18 H6 O6 3_656 0.98 2.65 3.567(3) 156.3
C18 H5 O11 2_466 0.98 2.49 3.380(3) 150.9
C26 H11 O10 . 0.98 2.54 3.402(3) 146.2
C27 H14 O3 . 0.99 2.29 2.918(2) 120.6
C30 H24 O9 . 1.00 2.20 3.008(2) 137.4
C31 H26 O12 . 0.98 2.30 3.041(3) 131.3
C32 H28 O3 . 0.98 2.45 3.174(2) 130.0

loop_
_geom_torsion_atom_site_label_1
_geom_torsion_atom_site_label_2
_geom_torsion_atom_site_label_3
_geom_torsion_atom_site_label_4
_geom_torsion
C15 C1 C2 C3 0.6(4)
C1 C2 C3 C4 -1.7(4)
C2 C3 C4 C14 1.8(4)
C2 C3 C4 C5 -174.9(2)
C3 C4 C5 C6 163.3(2)
C14 C4 C5 C6 -13.2(3)
C4 C5 C6 C7 -174.24(18)
C8 O1 C7 O13 -2.2(3)
C8 O1 C7 C6 176.54(15)
C5 C6 C7 O13 -179.9(2)
C5 C6 C7 O1 1.4(3)
C7 O1 C8 C16 95.35(17)
C7 O1 C8 C9 -136.47(14)
O1 C8 C9 C27 -57.03(17)
C16 C8 C9 C27 68.29(18)
O1 C8 C9 C10 61.16(16)
C16 C8 C9 C10 -173.52(13)
O1 C8 C9 C21 176.79(12)
C16 C8 C9 C21 -57.89(18)
C25 O7 C10 C11 -110.82(16)
C25 O7 C10 C9 124.39(15)
C27 C9 C10 O7 23.54(17)
C8 C9 C10 O7 -94.67(14)
C21 C9 C10 O7 152.34(12)
C27 C9 C10 C11 -95.04(16)
C8 C9 C10 C11 146.76(14)
C21 C9 C10 C11 33.76(18)
C12 O2 C11 C24 136.73(16)
C12 O2 C11 C10 -99.34(17)
O7 C10 C11 O2 77.99(16)
C9 C10 C11 O2 -162.06(13)
O7 C10 C11 C24 -160.03(14)
C9 C10 C11 C24 -40.1(2)
C11 O2 C12 O11 -3.8(3)
C11 O2 C12 C13 175.76(18)
C3 C4 C14 C15 -0.7(3)
C5 C4 C14 C15 175.8(2)
C4 C14 C15 C1 -0.4(4)
C2 C1 C15 C14 0.4(4)
C17 O3 C16 C8 -101.90(17)
C17 O3 C16 C19 135.48(15)
O1 C8 C16 O3 56.77(17)
C9 C8 C16 O3 -67.66(18)
O1 C8 C16 C19 178.12(13)
C9 C8 C16 C19 53.7(2)
C16 O3 C17 O4 2.1(3)
C16 O3 C17 C18 -177.64(16)
O3 C16 C19 C20 75.16(19)
C8 C16 C19 C20 -47.7(2)
C16 C19 C20 O5 166.22(15)
C16 C19 C20 C32 -80.4(2)
C16 C19 C20 C21 48.8(2)
C22 O6 C21 C30 17.63(17)
C22 O6 C21 C20 141.05(13)
C22 O6 C21 C9 -98.58(14)
O5 C20 C21 O6 -56.98(16)
C32 C20 C21 O6 -171.81(14)
C19 C20 C21 O6 60.43(17)
O5 C20 C21 C30 57.64(19)
C32 C20 C21 C30 -57.2(2)
C19 C20 C21 C30 175.04(14)
O5 C20 C21 C9 -172.71(13)
C32 C20 C21 C9 72.45(18)
C19 C20 C21 C9 -55.31(18)
C27 C9 C21 O6 -177.10(13)
C8 C9 C21 O6 -55.96(16)
C10 C9 C21 O6 58.65(15)
C27 C9 C21 C30 70.50(18)
C8 C9 C21 C30 -168.36(14)
C10 C9 C21 C30 -53.75(17)
C27 C9 C21 C20 -62.73(18)
C8 C9 C21 C20 58.41(17)
C10 C9 C21 C20 173.02(13)
C21 O6 C22 C23 135.01(14)
C21 O6 C22 C31 -108.36(16)
C21 O6 C22 C24 9.95(17)
O2 C11 C24 C30 -177.37(13)
C10 C11 C24 C30 62.62(18)
O2 C11 C24 C22 70.11(19)
C10 C11 C24 C22 -49.9(2)
O6 C22 C24 C11 79.36(18)
C23 C22 C24 C11 -38.7(2)
C31 C22 C24 C11 -163.98(16)
O6 C22 C24 C30 -33.74(17)
C23 C22 C24 C30 -151.76(16)
C31 C22 C24 C30 82.92(18)
C10 O7 C25 O8 0.1(3)
C10 O7 C25 C26 179.11(15)
C28 O9 C27 C9 -132.48(15)
C8 C9 C27 O9 175.14(13)
C10 C9 C27 O9 58.09(17)
C21 C9 C27 O9 -66.00(18)
C27 O9 C28 O10 -0.3(3)
C27 O9 C28 C29 -179.55(16)
C11 C24 C30 O12 159.04(14)
C22 C24 C30 O12 -79.51(17)
C11 C24 C30 C21 -78.09(15)
C22 C24 C30 C21 43.36(16)
O6 C21 C30 O12 84.15(18)
C20 C21 C30 O12 -30.6(2)
C9 C21 C30 O12 -161.87(14)
O6 C21 C30 C24 -37.23(16)
C20 C21 C30 C24 -151.93(14)
C9 C21 C30 C24 76.76(16)
